data_7056264
loop_
_publ_author_name
'Noamane, Mohamed Habib'
'FERLAY, Sylvie'
'Abidi, Rym'
'Kyritsakas, Nathalie'
'Hosseini, Mir Wais'

_publ_section_title
;
 Synthesis of para- and meta-imino- or -amino-methyl pyridyl appended
 p-tert-butyl-calix[4]arene or p-tert-butyl-thiacalix[4]arene in
 1,3-Alternate conformation
;
_journal_name_full 'New J. Chem.'
_journal_paper_doi 10.1039/C7NJ01389B
_journal_year 2017
_chemical_formula_moiety 'C76 H88 N8 O4 S4'
_chemical_formula_sum 'C76 H88 N8 O4 S4'
_chemical_formula_weight 1305.78
_chemical_name_systematic
; 
 ? 
;
_space_group_IT_number 14
_symmetry_cell_setting monoclinic
_symmetry_space_group_name_Hall '-P 2ybc'
_symmetry_space_group_name_H-M 'P 1 21/c 1'
_atom_sites_solution_hydrogens geom
_atom_sites_solution_primary direct
_atom_sites_solution_secondary difmap
_audit_creation_method SHELXL-97
_audit_update_record
;
2017-04-24 deposited with the CCDC.
2017-05-30 downloaded from the CCDC.
;
_cell_angle_alpha 90.00
_cell_angle_beta 93.023(3)
_cell_angle_gamma 90.00
_cell_formula_units_Z 4
_cell_length_a 14.021(3)
_cell_length_b 15.136(3)
_cell_length_c 34.374(8)
_cell_measurement_reflns_used 5933
_cell_measurement_temperature 173(2)
_cell_measurement_theta_max 22.92
_cell_measurement_theta_min 2.61
_cell_volume 7285(3)
_computing_cell_refinement 'Bruker SAINT'
_computing_data_collection 'Bruker APEX2'
_computing_data_reduction 'Bruker SAINT'
_computing_molecular_graphics 'Bruker SHELXTL'
_computing_publication_material 'Bruker SHELXTL'
_computing_structure_refinement 'SHELXL-97 (Sheldrick, 2008)'
_computing_structure_solution 'SHELXS-97 (Sheldrick, 2008)'
_diffrn_ambient_temperature 173(2)
_diffrn_measured_fraction_theta_full 0.980
_diffrn_measured_fraction_theta_max 0.980
_diffrn_measurement_device_type 'Bruker APEX-II CCD'
_diffrn_measurement_method '\f and \w scans'
_diffrn_radiation_monochromator graphite
_diffrn_radiation_source 'fine-focus sealed tube'
_diffrn_radiation_type MoK\a
_diffrn_radiation_wavelength 0.71073
_diffrn_reflns_av_R_equivalents 0.0821
_diffrn_reflns_av_sigmaI/netI 0.0836
_diffrn_reflns_limit_h_max 17
_diffrn_reflns_limit_h_min -18
_diffrn_reflns_limit_k_max 16
_diffrn_reflns_limit_k_min 0
_diffrn_reflns_limit_l_max 48
_diffrn_reflns_limit_l_min 0
_diffrn_reflns_number 56024
_diffrn_reflns_theta_full 28.01
_diffrn_reflns_theta_max 28.01
_diffrn_reflns_theta_min 1.79
_exptl_absorpt_coefficient_mu 0.184
_exptl_absorpt_correction_T_max 0.9927
_exptl_absorpt_correction_T_min 0.9891
_exptl_absorpt_correction_type multi-scan
_exptl_absorpt_process_details sadabs
_exptl_crystal_colour colorless
_exptl_crystal_density_diffrn 1.191
_exptl_crystal_density_meas ?
_exptl_crystal_density_method 'not measured'
_exptl_crystal_description prism
_exptl_crystal_F_000 2784
_exptl_crystal_size_max 0.06
_exptl_crystal_size_mid 0.05
_exptl_crystal_size_min 0.04
_platon_squeeze_details ' '
_refine_diff_density_max 1.562
_refine_diff_density_min -1.132
_refine_diff_density_rms 0.180
_refine_ls_extinction_coef 0.0035(7)
_refine_ls_extinction_expression Fc^*^=kFc[1+0.001xFc^2^\l^3^/sin(2\q)]^-1/4^
_refine_ls_extinction_method SHELXL
_refine_ls_goodness_of_fit_ref 1.014
_refine_ls_hydrogen_treatment constr
_refine_ls_matrix_type full
_refine_ls_number_parameters 801
_refine_ls_number_reflns 17081
_refine_ls_number_restraints 14
_refine_ls_restrained_S_all 1.015
_refine_ls_R_factor_all 0.1536
_refine_ls_R_factor_gt 0.1090
_refine_ls_shift/su_max 0.026
_refine_ls_shift/su_mean 0.001
_refine_ls_structure_factor_coef Fsqd
_refine_ls_weighting_details 'calc w=1/[\s^2^(Fo^2^)+(0.1990P)^2^+74.4833P] where P=(Fo^2^+2Fc^2^)/3'
_refine_ls_weighting_scheme calc
_refine_ls_wR_factor_gt 0.2164
_refine_ls_wR_factor_ref 0.2415
_reflns_number_gt 8890
_reflns_number_total 17081
_reflns_threshold_expression >2sigma(I)
_cod_data_source_file c7nj01389b1.cif
_cod_data_source_block e2737a
_cod_depositor_comments
;
The following automatic conversions were performed:

'_symmetry_cell_setting' value 'Monoclinic' changed to 'monoclinic'
according to
/home/data/users/saulius/crontab/automatic-downloads/rss-feeds/RSC/lib/dictionaries/cif_core.dic
dictionary named 'cif_core.dic' version 2.4.2 from 2011-04-26.

'_exptl_crystal_density_meas' value 'none' was changed to '?' - the
value is perceived as not measured.

Automatic conversion script
Id: cif_fix_values 4973 2017-02-22 13:04:09Z antanas 
;
_cod_original_sg_symbol_H-M P2(1)/c
_cod_database_code 7056264

loop_
_symmetry_equiv_pos_as_xyz
'x, y, z'
'-x, y+1/2, -z+1/2'
'-x, -y, -z'
'x, -y-1/2, z-1/2'

loop_
_atom_site_label
_atom_site_type_symbol
_atom_site_fract_x
_atom_site_fract_y
_atom_site_fract_z
_atom_site_U_iso_or_equiv
_atom_site_adp_type
_atom_site_occupancy
_atom_site_symmetry_multiplicity
_atom_site_calc_flag
_atom_site_refinement_flags
_atom_site_disorder_assembly
_atom_site_disorder_group
S1 S 0.07863(17) 0.85948(14) 0.18694(5) 0.0374(5) Uani 1 1 d . . .
C1 C 0.0592(6) 0.7585(5) 0.2108(2) 0.0332(18) Uani 1 1 d . . .
C2 C 0.0676(6) 0.6751(6) 0.1924(2) 0.0364(19) Uani 1 1 d . . .
C3 C 0.0421(6) 0.6018(5) 0.2118(2) 0.0361(19) Uani 1 1 d . . .
C4 C 0.0063(6) 0.6072(5) 0.2492(2) 0.0324(17) Uani 1 1 d . . .
H4 H -0.0114 0.5545 0.2620 0.039 Uiso 1 1 calc R . .
C5 C -0.0037(6) 0.6870(5) 0.26754(18) 0.0308(17) Uani 1 1 d . . .
C6 C 0.0242(6) 0.7625(5) 0.24785(19) 0.0313(17) Uani 1 1 d . . .
H6 H 0.0191 0.8184 0.2601 0.038 Uiso 1 1 calc R . .
O1 O 0.1056(4) 0.6706(4) 0.15643(14) 0.0380(14) Uani 1 1 d . . .
C7 C 0.0353(7) 0.6735(6) 0.1246(2) 0.044(2) Uani 1 1 d . . .
H7A H -0.0042 0.7275 0.1263 0.053 Uiso 1 1 calc R . .
H7B H -0.0073 0.6215 0.1255 0.053 Uiso 1 1 calc R . .
C8 C 0.0872(7) 0.6737(6) 0.0870(2) 0.044(2) Uani 1 1 d . . .
H8A H 0.1220 0.7302 0.0846 0.053 Uiso 1 1 calc R . .
H8B H 0.1345 0.6251 0.0876 0.053 Uiso 1 1 calc R . .
C9 C 0.0187(7) 0.6624(7) 0.0525(2) 0.050(2) Uani 1 1 d . . .
H9A H 0.0548 0.6619 0.0285 0.060 Uiso 1 1 calc R . .
H9B H -0.0140 0.6048 0.0544 0.060 Uiso 1 1 calc R . .
N1 N -0.0525(6) 0.7325(6) 0.04956(19) 0.048(2) Uani 1 1 d . . .
C10 C -0.1382(8) 0.7140(7) 0.0561(3) 0.052(2) Uani 1 1 d . . .
H10 H -0.1532 0.6541 0.0612 0.063 Uiso 1 1 calc R . .
C11 C -0.2140(4) 0.7770(4) 0.0563(2) 0.053(3) Uani 1 1 d G . .
C12 C -0.2058(4) 0.8614(5) 0.0409(2) 0.056(3) Uani 1 1 d G . .
H12 H -0.1502 0.8774 0.0279 0.067 Uiso 1 1 calc R . .
N2 N -0.2791(6) 0.9223(4) 0.0444(2) 0.090(4) Uani 1 1 d G . .
C13 C -0.3605(5) 0.8988(5) 0.0633(3) 0.086(4) Uani 1 1 d G . .
H13 H -0.4106 0.9404 0.0657 0.103 Uiso 1 1 calc R . .
C14 C -0.3687(5) 0.8145(6) 0.0788(3) 0.107(6) Uani 1 1 d G . .
H14 H -0.4243 0.7984 0.0917 0.128 Uiso 1 1 calc R . .
C15 C -0.2954(6) 0.7536(5) 0.0753(3) 0.120(7) Uani 1 1 d G . .
H15 H -0.3010 0.6959 0.0859 0.144 Uiso 1 1 calc R . .
C16 C -0.0429(5) 0.6953(5) 0.30815(18) 0.0251(15) Uani 1 1 d . . .
C17 C -0.1369(6) 0.7486(6) 0.3048(2) 0.0355(18) Uani 1 1 d . . .
H17A H -0.1238 0.8084 0.2955 0.053 Uiso 1 1 calc R . .
H17B H -0.1642 0.7521 0.3304 0.053 Uiso 1 1 calc R . .
H17C H -0.1822 0.7192 0.2864 0.053 Uiso 1 1 calc R . .
C18 C 0.0291(6) 0.7440(6) 0.3353(2) 0.038(2) Uani 1 1 d . . .
H18A H 0.0876 0.7088 0.3386 0.057 Uiso 1 1 calc R . .
H18B H 0.0019 0.7530 0.3606 0.057 Uiso 1 1 calc R . .
H18C H 0.0441 0.8014 0.3239 0.057 Uiso 1 1 calc R . .
C19 C -0.0645(6) 0.6062(5) 0.3259(2) 0.0347(18) Uani 1 1 d . . .
H19A H -0.1156 0.5770 0.3102 0.052 Uiso 1 1 calc R . .
H19B H -0.0849 0.6147 0.3525 0.052 Uiso 1 1 calc R . .
H19C H -0.0070 0.5694 0.3266 0.052 Uiso 1 1 calc R . .
S2 S 0.03297(19) 0.49500(14) 0.19013(6) 0.0441(6) Uani 1 1 d . . .
C20 C 0.1385(7) 0.4760(5) 0.1661(2) 0.0351(19) Uani 1 1 d . . .
C21 C 0.2293(7) 0.4830(5) 0.1846(2) 0.0359(19) Uani 1 1 d . . .
C22 C 0.3082(7) 0.4512(5) 0.1651(2) 0.0360(19) Uani 1 1 d . . .
C23 C 0.2950(7) 0.4133(6) 0.1285(2) 0.0367(19) Uani 1 1 d . . .
H23 H 0.3485 0.3904 0.1161 0.044 Uiso 1 1 calc R . .
C24 C 0.2035(6) 0.4082(5) 0.10936(19) 0.0321(17) Uani 1 1 d . A .
C25 C 0.1265(6) 0.4405(5) 0.12882(19) 0.0337(18) Uani 1 1 d . . .
H25 H 0.0643 0.4384 0.1164 0.040 Uiso 1 1 calc R . .
O2 O 0.2396(5) 0.5221(4) 0.22031(14) 0.0425(15) Uani 1 1 d . . .
C26 C 0.2420(8) 0.4634(6) 0.2531(2) 0.047(2) Uani 1 1 d . . .
H26A H 0.3015 0.4280 0.2540 0.056 Uiso 1 1 calc R . .
H26B H 0.1869 0.4226 0.2511 0.056 Uiso 1 1 calc R . .
C27 C 0.2379(7) 0.5196(7) 0.2890(2) 0.045(2) Uani 1 1 d . . .
H27A H 0.1785 0.5550 0.2874 0.054 Uiso 1 1 calc R . .
H27B H 0.2926 0.5611 0.2901 0.054 Uiso 1 1 calc R . .
C28 C 0.2408(8) 0.4646(7) 0.3265(2) 0.048(2) Uani 1 1 d . . .
H28A H 0.1957 0.4144 0.3234 0.058 Uiso 1 1 calc R . .
H28B H 0.3058 0.4404 0.3318 0.058 Uiso 1 1 calc R . .
N3 N 0.2149(6) 0.5197(6) 0.35840(18) 0.048(2) Uani 1 1 d . . .
C29 C 0.1460(6) 0.4962(6) 0.3771(2) 0.042(2) Uani 1 1 d . . .
H29 H 0.1163 0.4414 0.3705 0.050 Uiso 1 1 calc R . .
C30 C 0.1077(7) 0.5480(7) 0.4088(2) 0.045(2) Uani 1 1 d . . .
C34 C 0.0368(7) 0.5117(8) 0.4298(3) 0.057(3) Uani 1 1 d . . .
H34 H 0.0148 0.4534 0.4243 0.068 Uiso 1 1 calc R . .
C33 C -0.0030(7) 0.5612(8) 0.4593(3) 0.054(3) Uani 1 1 d . . .
H33 H -0.0527 0.5379 0.4740 0.065 Uiso 1 1 calc R . .
C32 C 0.0328(7) 0.6453(7) 0.4662(3) 0.051(2) Uani 1 1 d . . .
H32 H 0.0069 0.6795 0.4863 0.062 Uiso 1 1 calc R . .
N4 N 0.1026(6) 0.6809(6) 0.4457(2) 0.054(2) Uani 1 1 d . . .
C31 C 0.1381(7) 0.6328(7) 0.4177(2) 0.050(2) Uani 1 1 d . . .
H31 H 0.1868 0.6579 0.4030 0.060 Uiso 1 1 calc R . .
C35 C 0.1902(6) 0.3660(5) 0.0689(2) 0.0383(19) Uani 1 1 d D . .
C36 C 0.2496(11) 0.4151(10) 0.0403(3) 0.051(4) Uani 0.666(18) 1 d PD A 1
H36A H 0.3172 0.4114 0.0489 0.076 Uiso 0.666(18) 1 calc PR A 1
H36B H 0.2299 0.4773 0.0392 0.076 Uiso 0.666(18) 1 calc PR A 1
H36C H 0.2400 0.3885 0.0144 0.076 Uiso 0.666(18) 1 calc PR A 1
C37 C 0.0823(7) 0.3666(10) 0.0532(3) 0.048(4) Uani 0.666(18) 1 d PD A 1
H37A H 0.0693 0.3139 0.0372 0.071 Uiso 0.666(18) 1 calc PR A 1
H37B H 0.0699 0.4197 0.0374 0.071 Uiso 0.666(18) 1 calc PR A 1
H37C H 0.0407 0.3666 0.0752 0.071 Uiso 0.666(18) 1 calc PR A 1
C38 C 0.2202(12) 0.2674(8) 0.0715(3) 0.051(4) Uani 0.666(18) 1 d PD A 1
H38A H 0.1821 0.2371 0.0906 0.076 Uiso 0.666(18) 1 calc PR A 1
H38B H 0.2881 0.2633 0.0798 0.076 Uiso 0.666(18) 1 calc PR A 1
H38C H 0.2094 0.2395 0.0460 0.076 Uiso 0.666(18) 1 calc PR A 1
C36A C 0.1315(16) 0.4316(14) 0.0429(7) 0.043(8) Uani 0.334(18) 1 d PD A 2
H36D H 0.0685 0.4401 0.0535 0.065 Uiso 0.334(18) 1 calc PR A 2
H36E H 0.1236 0.4080 0.0164 0.065 Uiso 0.334(18) 1 calc PR A 2
H36F H 0.1649 0.4884 0.0424 0.065 Uiso 0.334(18) 1 calc PR A 2
C37A C 0.2885(12) 0.351(2) 0.0497(7) 0.055(10) Uani 0.334(18) 1 d PD A 2
H37D H 0.3340 0.3239 0.0688 0.082 Uiso 0.334(18) 1 calc PR A 2
H37E H 0.3136 0.4075 0.0411 0.082 Uiso 0.334(18) 1 calc PR A 2
H37F H 0.2790 0.3113 0.0272 0.082 Uiso 0.334(18) 1 calc PR A 2
C38A C 0.139(2) 0.2803(14) 0.0750(8) 0.051(4) Uani 0.334(18) 1 d PD A 2
H38D H 0.1780 0.2429 0.0928 0.076 Uiso 0.334(18) 1 calc PR A 2
H38E H 0.1285 0.2500 0.0499 0.076 Uiso 0.334(18) 1 calc PR A 2
H38F H 0.0775 0.2922 0.0862 0.076 Uiso 0.334(18) 1 calc PR A 2
S3 S 0.42440(18) 0.44517(14) 0.18739(6) 0.0417(6) Uani 1 1 d . . .
C39 C 0.4488(6) 0.5474(5) 0.2117(2) 0.0357(18) Uani 1 1 d . . .
C40 C 0.4375(8) 0.6277(6) 0.1928(2) 0.048(2) Uani 1 1 d . . .
C41 C 0.4662(6) 0.7033(5) 0.2122(2) 0.0344(18) Uani 1 1 d . . .
C42 C 0.5058(5) 0.6988(5) 0.24992(19) 0.0274(15) Uani 1 1 d . . .
H42 H 0.5241 0.7521 0.2629 0.033 Uiso 1 1 calc R . .
C43 C 0.5197(5) 0.6190(5) 0.26949(18) 0.0259(15) Uani 1 1 d . . .
C44 C 0.4875(6) 0.5432(5) 0.2487(2) 0.0288(16) Uani 1 1 d . . .
H44 H 0.4931 0.4872 0.2611 0.035 Uiso 1 1 calc R . .
O3 O 0.3960(6) 0.6317(5) 0.1557(2) 0.048(2) Uani 1 1 d . . .
C45 C 0.4514(9) 0.6344(8) 0.1250(3) 0.048(2) Uani 1 1 d . . .
H45A H 0.4932 0.5817 0.1242 0.064 Uiso 1 1 calc R . .
H45B H 0.4914 0.6883 0.1254 0.064 Uiso 1 1 calc R . .
C46 C 0.3701(9) 0.6354(8) 0.0868(3) 0.048(2) Uani 1 1 d . . .
H46A H 0.3308 0.5811 0.0866 0.064 Uiso 1 1 calc R . .
H46B H 0.3274 0.6872 0.0884 0.064 Uiso 1 1 calc R . .
C47 C 0.4223(9) 0.6401(8) 0.0531(3) 0.048(2) Uani 1 1 d . . .
H47A H 0.4653 0.5885 0.0513 0.064 Uiso 1 1 calc R . .
H47B H 0.4610 0.6948 0.0529 0.064 Uiso 1 1 calc R . .
N5 N 0.3447(7) 0.6400(7) 0.0193(3) 0.048(2) Uani 1 1 d . . .
C48 C 0.3621(7) 0.5854(7) -0.0033(3) 0.048(2) Uani 1 1 d D . .
H48 H 0.4198 0.5524 -0.0006 0.064 Uiso 1 1 calc R . .
C49 C 0.2899(5) 0.5685(6) -0.0370(2) 0.092(5) Uani 1 1 d G . .
C50 C 0.2179(5) 0.6284(5) -0.0476(2) 0.065(3) Uani 1 1 d GD . .
H50 H 0.2082 0.6789 -0.0319 0.078 Uiso 1 1 calc R . .
N6 N 0.1601(5) 0.6143(7) -0.0811(2) 0.133(7) Uani 1 1 d G . .
C51 C 0.1743(8) 0.5403(8) -0.1041(2) 0.125(8) Uani 1 1 d G . .
H51 H 0.1347 0.5307 -0.1270 0.150 Uiso 1 1 calc R . .
C52 C 0.2463(9) 0.4805(6) -0.0935(3) 0.125(8) Uani 1 1 d G . .
H52 H 0.2560 0.4300 -0.1093 0.150 Uiso 1 1 calc R . .
C53 C 0.3041(7) 0.4946(5) -0.0600(3) 0.125(8) Uani 1 1 d GD . .
H53 H 0.3533 0.4537 -0.0528 0.150 Uiso 1 1 calc R . .
C54 C 0.5647(5) 0.6119(5) 0.31048(18) 0.0275(16) Uani 1 1 d . . .
C55 C 0.6584(6) 0.5597(6) 0.3080(2) 0.0355(18) Uani 1 1 d . . .
H55A H 0.6448 0.5017 0.2964 0.053 Uiso 1 1 calc R . .
H55B H 0.6880 0.5519 0.3343 0.053 Uiso 1 1 calc R . .
H55C H 0.7021 0.5923 0.2919 0.053 Uiso 1 1 calc R . .
C56 C 0.4964(6) 0.5618(6) 0.3372(2) 0.0373(19) Uani 1 1 d . . .
H56A H 0.4371 0.5955 0.3390 0.056 Uiso 1 1 calc R . .
H56B H 0.5273 0.5550 0.3632 0.056 Uiso 1 1 calc R . .
H56C H 0.4818 0.5034 0.3261 0.056 Uiso 1 1 calc R . .
C57 C 0.5875(6) 0.7014(5) 0.3285(2) 0.0355(19) Uani 1 1 d . . .
H57A H 0.6222 0.7372 0.3102 0.053 Uiso 1 1 calc R . .
H57B H 0.6270 0.6935 0.3526 0.053 Uiso 1 1 calc R . .
H57C H 0.5279 0.7313 0.3343 0.053 Uiso 1 1 calc R . .
S4 S 0.47095(17) 0.80881(14) 0.18963(6) 0.0397(5) Uani 1 1 d . . .
C58 C 0.3583(6) 0.8277(5) 0.16582(18) 0.0317(17) Uani 1 1 d . . .
C59 C 0.2733(6) 0.8224(5) 0.18495(18) 0.0308(17) Uani 1 1 d . . .
C60 C 0.1892(6) 0.8522(5) 0.16503(19) 0.0288(16) Uani 1 1 d . . .
C61 C 0.1931(5) 0.8908(5) 0.12801(18) 0.0247(15) Uani 1 1 d . . .
H61 H 0.1365 0.9145 0.1157 0.030 Uiso 1 1 calc R . .
C62 C 0.2780(6) 0.8950(5) 0.10895(18) 0.0273(16) Uani 1 1 d . . .
C63 C 0.3594(6) 0.8641(5) 0.12846(19) 0.0305(17) Uani 1 1 d . . .
H63 H 0.4184 0.8675 0.1161 0.037 Uiso 1 1 calc R . .
O4 O 0.2710(5) 0.7802(4) 0.21975(14) 0.0419(15) Uani 1 1 d . . .
C64 C 0.2766(7) 0.8397(6) 0.2530(2) 0.040(2) Uani 1 1 d . . .
H64A H 0.2180 0.8759 0.2537 0.048 Uiso 1 1 calc R . .
H64B H 0.3324 0.8795 0.2517 0.048 Uiso 1 1 calc R . .
C65 C 0.2871(7) 0.7809(6) 0.2880(2) 0.042(2) Uani 1 1 d . . .
H65A H 0.3472 0.7468 0.2873 0.050 Uiso 1 1 calc R . .
H65B H 0.2333 0.7384 0.2877 0.050 Uiso 1 1 calc R . .
C66 C 0.2881(7) 0.8362(7) 0.3259(2) 0.043(2) Uani 1 1 d . . .
H66A H 0.3334 0.8860 0.3241 0.052 Uiso 1 1 calc R . .
H66B H 0.2237 0.8608 0.3294 0.052 Uiso 1 1 calc R . .
N7 N 0.3165(6) 0.7805(6) 0.35862(18) 0.0471(19) Uani 1 1 d . . .
C67 C 0.3829(7) 0.8078(8) 0.3809(2) 0.054(3) Uani 1 1 d . . .
H67 H 0.4096 0.8646 0.3769 0.064 Uiso 1 1 calc R . .
C68 C 0.4208(5) 0.7505(4) 0.41410(16) 0.059(3) Uani 1 1 d G . .
C69 C 0.3936(5) 0.6627(5) 0.41752(16) 0.052(2) Uani 1 1 d G . .
H69 H 0.3484 0.6378 0.3991 0.063 Uiso 1 1 calc R . .
N8 N 0.4327(6) 0.6113(4) 0.4479(2) 0.082(3) Uani 1 1 d G . .
C70 C 0.4989(5) 0.6477(6) 0.47479(17) 0.078(4) Uani 1 1 d G . .
H70 H 0.5255 0.6126 0.4955 0.094 Uiso 1 1 calc R . .
C71 C 0.5261(6) 0.7356(6) 0.4714(2) 0.089(4) Uani 1 1 d G . .
H71 H 0.5713 0.7605 0.4898 0.107 Uiso 1 1 calc R . .
C72 C 0.4871(6) 0.7870(4) 0.4410(2) 0.087(4) Uani 1 1 d G . .
H72 H 0.5057 0.8470 0.4387 0.105 Uiso 1 1 calc R . .
C73 C 0.2788(5) 0.9399(6) 0.06884(19) 0.0308(17) Uani 1 1 d . . .
C74 C 0.2103(7) 0.8915(6) 0.0406(2) 0.042(2) Uani 1 1 d . . .
H74A H 0.1469 0.8893 0.0513 0.062 Uiso 1 1 calc R . .
H74B H 0.2334 0.8312 0.0368 0.062 Uiso 1 1 calc R . .
H74C H 0.2062 0.9227 0.0156 0.062 Uiso 1 1 calc R . .
C75 C 0.2514(7) 1.0357(6) 0.0722(2) 0.041(2) Uani 1 1 d . . .
H75A H 0.1862 1.0400 0.0810 0.062 Uiso 1 1 calc R . .
H75B H 0.2546 1.0644 0.0468 0.062 Uiso 1 1 calc R . .
H75C H 0.2956 1.0651 0.0911 0.062 Uiso 1 1 calc R . .
C76 C 0.3784(6) 0.9347(7) 0.0516(2) 0.049(2) Uani 1 1 d . . .
H76A H 0.3986 0.8729 0.0504 0.074 Uiso 1 1 calc R . .
H76B H 0.4246 0.9681 0.0682 0.074 Uiso 1 1 calc R . .
H76C H 0.3751 0.9600 0.0253 0.074 Uiso 1 1 calc R . .

loop_
_atom_site_aniso_label
_atom_site_aniso_U_11
_atom_site_aniso_U_22
_atom_site_aniso_U_33
_atom_site_aniso_U_23
_atom_site_aniso_U_13
_atom_site_aniso_U_12
S1 0.0594(13) 0.0207(12) 0.0331(9) 0.0036(7) 0.0132(8) 0.0020(9)
C1 0.055(5) 0.018(4) 0.028(3) 0.000(3) 0.009(3) -0.003(4)
C2 0.057(5) 0.030(5) 0.023(3) -0.003(3) 0.017(3) -0.001(4)
C3 0.061(5) 0.021(5) 0.027(3) -0.008(3) 0.012(3) -0.011(4)
C4 0.049(5) 0.021(5) 0.029(3) -0.005(3) 0.014(3) -0.007(3)
C5 0.052(5) 0.022(4) 0.019(3) -0.005(2) 0.007(3) -0.008(3)
C6 0.051(5) 0.021(4) 0.023(3) -0.005(3) 0.008(3) -0.001(3)
O1 0.063(4) 0.030(3) 0.021(2) -0.0076(19) 0.012(2) -0.011(3)
C7 0.063(6) 0.042(6) 0.028(4) -0.009(3) 0.013(4) -0.005(4)
C8 0.063(6) 0.038(6) 0.034(4) -0.006(3) 0.018(4) -0.002(4)
C9 0.065(6) 0.046(6) 0.038(4) -0.006(4) 0.010(4) 0.004(5)
N1 0.062(5) 0.057(6) 0.026(3) -0.002(3) 0.007(3) 0.005(4)
C10 0.064(7) 0.040(6) 0.054(5) 0.000(4) 0.011(5) -0.007(5)
C11 0.048(6) 0.059(7) 0.053(5) 0.002(5) 0.005(4) -0.018(5)
C12 0.050(6) 0.069(8) 0.049(5) 0.012(5) 0.010(4) 0.006(5)
N2 0.080(8) 0.107(10) 0.082(7) 0.012(7) -0.020(6) -0.005(7)
C13 0.045(7) 0.116(13) 0.096(9) -0.034(9) -0.012(6) 0.010(7)
C14 0.054(8) 0.074(11) 0.195(18) 0.039(11) 0.046(9) 0.013(7)
C15 0.087(10) 0.091(13) 0.189(18) 0.047(12) 0.078(11) 0.020(9)
C16 0.043(4) 0.007(4) 0.026(3) 0.000(2) 0.004(3) 0.003(3)
C17 0.038(4) 0.023(5) 0.046(4) -0.006(3) 0.005(3) 0.004(4)
C18 0.060(5) 0.030(5) 0.024(3) -0.010(3) 0.007(3) -0.007(4)
C19 0.054(5) 0.021(5) 0.031(3) 0.004(3) 0.017(3) 0.002(4)
S2 0.0770(16) 0.0199(12) 0.0374(10) -0.0121(7) 0.0226(10) -0.0152(10)
C20 0.064(5) 0.016(4) 0.027(3) -0.010(3) 0.017(3) -0.008(4)
C21 0.067(6) 0.011(4) 0.031(4) -0.003(3) 0.012(4) -0.010(4)
C22 0.068(6) 0.011(4) 0.029(3) -0.004(3) -0.002(3) -0.009(4)
C23 0.059(5) 0.027(5) 0.024(3) -0.012(3) 0.002(3) -0.007(4)
C24 0.058(5) 0.017(4) 0.021(3) -0.004(2) -0.001(3) -0.002(4)
C25 0.058(5) 0.022(5) 0.021(3) -0.004(3) 0.006(3) -0.007(4)
O2 0.075(4) 0.027(3) 0.026(2) -0.011(2) 0.009(3) -0.018(3)
C26 0.091(7) 0.025(5) 0.026(3) -0.008(3) 0.009(4) -0.028(5)
C27 0.051(5) 0.054(6) 0.030(4) -0.015(4) 0.006(3) -0.005(4)
C28 0.074(7) 0.046(6) 0.025(4) -0.003(3) 0.011(4) -0.003(5)
N3 0.059(5) 0.064(6) 0.023(3) -0.001(3) 0.008(3) -0.008(4)
C29 0.050(5) 0.041(6) 0.034(4) 0.001(3) 0.000(3) -0.008(4)
C30 0.050(5) 0.059(7) 0.025(3) 0.004(3) -0.004(3) -0.011(5)
C34 0.054(6) 0.067(8) 0.050(5) 0.001(5) 0.005(4) -0.021(5)
C33 0.038(5) 0.084(9) 0.040(4) 0.008(5) 0.006(4) -0.003(5)
C32 0.048(5) 0.065(8) 0.042(5) -0.003(4) 0.012(4) 0.010(5)
N4 0.057(5) 0.057(6) 0.046(4) 0.002(4) 0.002(4) -0.004(4)
C31 0.046(5) 0.075(8) 0.029(4) 0.008(4) 0.001(3) -0.008(5)
C35 0.055(5) 0.032(5) 0.027(3) -0.006(3) 0.003(3) -0.002(4)
C36 0.079(11) 0.044(10) 0.029(6) 0.001(5) 0.007(6) -0.017(8)
C37 0.049(8) 0.061(11) 0.033(6) -0.020(6) 0.005(5) -0.020(7)
C38 0.078(11) 0.043(9) 0.030(6) -0.011(5) 0.005(6) -0.005(8)
C36A 0.051(17) 0.027(17) 0.051(15) -0.016(11) -0.005(12) -0.006(13)
C37A 0.050(17) 0.09(3) 0.029(12) -0.022(14) 0.002(11) 0.001(17)
C38A 0.078(11) 0.043(9) 0.030(6) -0.011(5) 0.005(6) -0.005(8)
S3 0.0740(16) 0.0182(12) 0.0321(9) -0.0077(7) -0.0055(9) -0.0025(10)
C39 0.058(5) 0.018(5) 0.030(3) -0.003(3) -0.005(3) -0.007(4)
C40 0.093(7) 0.022(5) 0.027(4) 0.000(3) -0.018(4) -0.005(5)
C41 0.053(5) 0.017(5) 0.032(4) 0.003(3) -0.010(3) 0.005(4)
C42 0.041(4) 0.015(4) 0.026(3) -0.003(2) -0.001(3) 0.002(3)
C43 0.039(4) 0.016(4) 0.023(3) 0.001(2) -0.004(3) 0.003(3)
C44 0.045(4) 0.011(4) 0.030(3) 0.002(2) 0.001(3) 0.004(3)
O3 0.093(7) 0.022(5) 0.027(4) 0.000(3) -0.018(4) -0.005(5)
C45 0.093(7) 0.022(5) 0.027(4) 0.000(3) -0.018(4) -0.005(5)
C46 0.093(7) 0.022(5) 0.027(4) 0.000(3) -0.018(4) -0.005(5)
C47 0.093(7) 0.022(5) 0.027(4) 0.000(3) -0.018(4) -0.005(5)
N5 0.093(7) 0.022(5) 0.027(4) 0.000(3) -0.018(4) -0.005(5)
C48 0.093(7) 0.022(5) 0.027(4) 0.000(3) -0.018(4) -0.005(5)
C49 0.082(9) 0.102(12) 0.086(9) 0.050(8) -0.038(7) -0.044(9)
C50 0.080(8) 0.059(8) 0.058(6) 0.005(5) 0.028(6) 0.009(6)
N6 0.088(9) 0.222(19) 0.087(9) 0.071(11) -0.016(7) -0.069(11)
C51 0.097(12) 0.044(11) 0.24(2) 0.061(12) 0.071(14) 0.031(9)
C52 0.097(12) 0.044(11) 0.24(2) 0.061(12) 0.071(14) 0.031(9)
C53 0.097(12) 0.044(11) 0.24(2) 0.061(12) 0.071(14) 0.031(9)
C54 0.038(4) 0.026(4) 0.018(3) 0.003(2) -0.002(3) 0.004(3)
C55 0.037(4) 0.035(5) 0.035(4) 0.008(3) 0.002(3) 0.004(4)
C56 0.047(5) 0.043(5) 0.022(3) -0.001(3) 0.000(3) -0.002(4)
C57 0.055(5) 0.027(5) 0.022(3) -0.002(3) -0.018(3) 0.005(4)
S4 0.0580(13) 0.0204(12) 0.0384(10) 0.0091(7) -0.0178(9) -0.0052(10)
C58 0.057(5) 0.018(4) 0.018(3) 0.003(2) -0.006(3) 0.000(3)
C59 0.060(5) 0.013(4) 0.018(3) 0.006(2) -0.008(3) -0.007(3)
C60 0.046(4) 0.017(4) 0.024(3) -0.004(2) 0.006(3) 0.000(3)
C61 0.036(4) 0.014(4) 0.024(3) 0.000(2) 0.002(3) 0.005(3)
C62 0.043(4) 0.019(4) 0.020(3) -0.001(2) -0.001(3) -0.002(3)
C63 0.048(5) 0.019(4) 0.024(3) 0.003(3) -0.006(3) -0.003(3)
O4 0.082(4) 0.018(3) 0.025(2) 0.0067(19) -0.006(3) -0.011(3)
C64 0.062(5) 0.032(5) 0.025(3) -0.001(3) -0.003(3) -0.002(4)
C65 0.052(5) 0.049(6) 0.023(3) 0.007(3) 0.001(3) -0.002(4)
C66 0.048(5) 0.053(6) 0.027(4) 0.005(3) -0.003(3) -0.007(4)
N7 0.056(5) 0.066(6) 0.020(3) 0.004(3) 0.001(3) 0.005(4)
C67 0.051(6) 0.075(8) 0.035(4) 0.000(4) 0.005(4) 0.009(5)
C68 0.053(6) 0.095(10) 0.030(4) -0.009(5) 0.005(4) 0.011(6)
C69 0.058(6) 0.058(7) 0.042(5) 0.006(4) 0.007(4) 0.005(5)
N8 0.086(7) 0.108(10) 0.053(5) 0.022(6) 0.006(5) 0.011(7)
C70 0.074(8) 0.102(12) 0.062(7) 0.011(7) 0.022(6) 0.005(8)
C71 0.082(9) 0.124(14) 0.057(7) 0.006(7) -0.021(6) -0.007(9)
C72 0.087(9) 0.095(11) 0.077(8) 0.003(7) -0.024(7) 0.002(8)
C73 0.032(4) 0.036(5) 0.024(3) 0.004(3) 0.002(3) 0.006(3)
C74 0.056(5) 0.044(6) 0.025(3) -0.001(3) 0.001(3) -0.003(4)
C75 0.061(6) 0.028(5) 0.033(4) 0.010(3) -0.006(4) 0.004(4)
C76 0.044(5) 0.064(7) 0.040(4) 0.019(4) 0.009(4) 0.011(5)

loop_
_atom_type_symbol
_atom_type_description
_atom_type_scat_dispersion_real
_atom_type_scat_dispersion_imag
_atom_type_scat_source
C C 0.0033 0.0016 'International Tables Vol C Tables 4.2.6.8 and 6.1.1.4'
H H 0.0000 0.0000 'International Tables Vol C Tables 4.2.6.8 and 6.1.1.4'
N N 0.0061 0.0033 'International Tables Vol C Tables 4.2.6.8 and 6.1.1.4'
O O 0.0106 0.0060 'International Tables Vol C Tables 4.2.6.8 and 6.1.1.4'
S S 0.1246 0.1234 'International Tables Vol C Tables 4.2.6.8 and 6.1.1.4'

loop_
_geom_angle_atom_site_label_1
_geom_angle_atom_site_label_2
_geom_angle_atom_site_label_3
_geom_angle
C1 S1 C60 107.8(4)
C6 C1 C2 119.2(7)
C6 C1 S1 117.4(6)
C2 C1 S1 123.0(5)
C3 C2 O1 122.0(7)
C3 C2 C1 118.6(6)
O1 C2 C1 119.3(7)
C2 C3 C4 121.4(7)
C2 C3 S2 123.6(5)
C4 C3 S2 114.4(6)
C5 C4 C3 121.3(7)
C5 C4 H4 119.3
C3 C4 H4 119.3
C4 C5 C6 117.4(6)
C4 C5 C16 122.7(6)
C6 C5 C16 119.9(6)
C1 C6 C5 122.1(7)
C1 C6 H6 118.9
C5 C6 H6 118.9
C2 O1 C7 113.7(7)
O1 C7 C8 108.0(7)
O1 C7 H7A 110.1
C8 C7 H7A 110.1
O1 C7 H7B 110.1
C8 C7 H7B 110.1
H7A C7 H7B 108.4
C9 C8 C7 111.1(8)
C9 C8 H8A 109.4
C7 C8 H8A 109.4
C9 C8 H8B 109.4
C7 C8 H8B 109.4
H8A C8 H8B 108.0
N1 C9 C8 112.3(7)
N1 C9 H9A 109.1
C8 C9 H9A 109.1
N1 C9 H9B 109.1
C8 C9 H9B 109.1
H9A C9 H9B 107.9
C10 N1 C9 118.8(9)
N1 C10 C11 124.6(9)
N1 C10 H10 117.7
C11 C10 H10 117.7
C12 C11 C15 120.0
C12 C11 C10 122.3(6)
C15 C11 C10 117.5(6)
N2 C12 C11 120.0
N2 C12 H12 120.0
C11 C12 H12 120.0
C13 N2 C12 120.0
N2 C13 C14 120.0
N2 C13 H13 120.0
C14 C13 H13 120.0
C15 C14 C13 120.0
C15 C14 H14 120.0
C13 C14 H14 120.0
C14 C15 C11 120.0
C14 C15 H15 120.0
C11 C15 H15 120.0
C19 C16 C18 108.8(6)
C19 C16 C5 112.5(6)
C18 C16 C5 109.7(6)
C19 C16 C17 107.9(7)
C18 C16 C17 109.1(6)
C5 C16 C17 108.7(6)
C16 C17 H17A 109.5
C16 C17 H17B 109.5
H17A C17 H17B 109.5
C16 C17 H17C 109.5
H17A C17 H17C 109.5
H17B C17 H17C 109.5
C16 C18 H18A 109.5
C16 C18 H18B 109.5
H18A C18 H18B 109.5
C16 C18 H18C 109.5
H18A C18 H18C 109.5
H18B C18 H18C 109.5
C16 C19 H19A 109.5
C16 C19 H19B 109.5
H19A C19 H19B 109.5
C16 C19 H19C 109.5
H19A C19 H19C 109.5
H19B C19 H19C 109.5
C20 S2 C3 107.5(4)
C21 C20 C25 120.7(7)
C21 C20 S2 123.1(5)
C25 C20 S2 115.6(7)
O2 C21 C20 119.6(7)
O2 C21 C22 121.8(8)
C20 C21 C22 118.6(7)
C23 C22 C21 120.1(8)
C23 C22 S3 116.6(7)
C21 C22 S3 122.9(6)
C22 C23 C24 121.4(8)
C22 C23 H23 119.3
C24 C23 H23 119.3
C25 C24 C23 117.8(6)
C25 C24 C35 121.6(7)
C23 C24 C35 120.7(7)
C24 C25 C20 121.3(8)
C24 C25 H25 119.3
C20 C25 H25 119.3
C21 O2 C26 115.8(6)
O2 C26 C27 107.1(7)
O2 C26 H26A 110.3
C27 C26 H26A 110.3
O2 C26 H26B 110.3
C27 C26 H26B 110.3
H26A C26 H26B 108.5
C26 C27 C28 112.5(8)
C26 C27 H27A 109.1
C28 C27 H27A 109.1
C26 C27 H27B 109.1
C28 C27 H27B 109.1
H27A C27 H27B 107.8
N3 C28 C27 109.2(8)
N3 C28 H28A 109.8
C27 C28 H28A 109.8
N3 C28 H28B 109.8
C27 C28 H28B 109.8
H28A C28 H28B 108.3
C29 N3 C28 117.6(9)
N3 C29 C30 123.9(9)
N3 C29 H29 118.0
C30 C29 H29 118.0
C34 C30 C31 118.6(9)
C34 C30 C29 118.7(9)
C31 C30 C29 122.7(8)
C30 C34 C33 119.6(10)
C30 C34 H34 120.2
C33 C34 H34 120.2
C32 C33 C34 117.4(9)
C32 C33 H33 121.3
C34 C33 H33 121.3
N4 C32 C33 123.0(9)
N4 C32 H32 118.5
C33 C32 H32 118.5
C31 N4 C32 118.1(9)
N4 C31 C30 123.3(9)
N4 C31 H31 118.4
C30 C31 H31 118.4
C38A C35 C36 142.8(13)
C38A C35 C24 105.6(11)
C36 C35 C24 109.8(8)
C38A C35 C36A 113.1(13)
C36 C35 C36A 66.7(11)
C24 C35 C36A 107.0(10)
C38A C35 C38 44.9(13)
C36 C35 C38 110.7(9)
C24 C35 C38 109.1(7)
C36A C35 C38 141.9(11)
C38A C35 C37A 111.5(13)
C36 C35 C37A 43.8(11)
C24 C35 C37A 111.9(10)
C36A C35 C37A 107.7(11)
C38 C35 C37A 69.1(12)
C38A C35 C37 66.3(14)
C36 C35 C37 108.9(8)
C24 C35 C37 112.1(7)
C36A C35 C37 47.7(10)
C38 C35 C37 106.1(8)
C37A C35 C37 134.5(11)
C35 C36 H36A 109.5
C35 C36 H36B 109.5
C35 C36 H36C 109.5
C35 C37 H37A 109.5
C35 C37 H37B 109.5
C35 C37 H37C 109.5
C35 C38 H38A 109.5
C35 C38 H38B 109.5
C35 C38 H38C 109.5
C35 C36A H36D 109.5
C35 C36A H36E 109.5
H36D C36A H36E 109.5
C35 C36A H36F 109.5
H36D C36A H36F 109.5
H36E C36A H36F 109.5
C35 C37A H37D 109.5
C35 C37A H37E 109.5
H37D C37A H37E 109.5
C35 C37A H37F 109.5
H37D C37A H37F 109.5
H37E C37A H37F 109.5
C35 C38A H38D 109.5
C35 C38A H38E 109.5
H38D C38A H38E 109.5
C35 C38A H38F 109.5
H38D C38A H38F 109.5
H38E C38A H38F 109.5
C22 S3 C39 107.9(4)
C44 C39 C40 120.6(7)
C44 C39 S3 117.1(6)
C40 C39 S3 122.0(6)
C41 C40 O3 120.8(7)
C41 C40 C39 118.9(7)
O3 C40 C39 120.3(7)
C40 C41 C42 120.4(7)
C40 C41 S4 123.7(6)
C42 C41 S4 115.4(6)
C41 C42 C43 122.3(7)
C41 C42 H42 118.9
C43 C42 H42 118.9
C42 C43 C44 115.3(6)
C42 C43 C54 123.4(6)
C44 C43 C54 121.2(6)
C39 C44 C43 122.5(7)
C39 C44 H44 118.8
C43 C44 H44 118.8
C45 O3 C40 119.8(9)
O3 C45 C46 102.5(9)
O3 C45 H45A 111.3
C46 C45 H45A 111.3
O3 C45 H45B 111.3
C46 C45 H45B 111.3
H45A C45 H45B 109.2
C47 C46 C45 106.3(10)
C47 C46 H46A 110.5
C45 C46 H46A 110.5
C47 C46 H46B 110.5
C45 C46 H46B 110.5
H46A C46 H46B 108.7
C46 C47 N5 104.1(10)
C46 C47 H47A 110.9
N5 C47 H47A 110.9
C46 C47 H47B 110.9
N5 C47 H47B 110.9
H47A C47 H47B 109.0
C48 N5 C47 109.6(10)
N5 C48 C49 118.1(9)
N5 C48 H48 121.0
C49 C48 H48 121.0
C50 C49 C53 120.0
C50 C49 C48 122.3(5)
C53 C49 C48 117.3(5)
N6 C50 C49 120.0
N6 C50 H50 120.0
C49 C50 H50 120.0
C51 N6 C50 120.0
C52 C51 N6 120.0
C52 C51 H51 120.0
N6 C51 H51 120.0
C51 C52 C53 120.0
C51 C52 H52 120.0
C53 C52 H52 120.0
C52 C53 C49 120.0
C52 C53 H53 120.0
C49 C53 H53 120.0
C43 C54 C57 112.6(6)
C43 C54 C55 107.4(6)
C57 C54 C55 108.6(7)
C43 C54 C56 110.1(6)
C57 C54 C56 108.5(6)
C55 C54 C56 109.6(6)
C54 C55 H55A 109.5
C54 C55 H55B 109.5
H55A C55 H55B 109.5
C54 C55 H55C 109.5
H55A C55 H55C 109.5
H55B C55 H55C 109.5
C54 C56 H56A 109.5
C54 C56 H56B 109.5
H56A C56 H56B 109.5
C54 C56 H56C 109.5
H56A C56 H56C 109.5
H56B C56 H56C 109.5
C54 C57 H57A 109.5
C54 C57 H57B 109.5
H57A C57 H57B 109.5
C54 C57 H57C 109.5
H57A C57 H57C 109.5
H57B C57 H57C 109.5
C58 S4 C41 107.1(4)
C59 C58 C63 120.5(7)
C59 C58 S4 122.6(5)
C63 C58 S4 115.9(6)
O4 C59 C58 120.2(7)
O4 C59 C60 121.4(7)
C58 C59 C60 117.9(6)
C59 C60 C61 120.2(7)
C59 C60 S1 123.1(5)
C61 C60 S1 116.0(6)
C62 C61 C60 121.4(7)
C62 C61 H61 119.3
C60 C61 H61 119.3
C63 C62 C61 117.7(6)
C63 C62 C73 122.9(7)
C61 C62 C73 119.3(6)
C62 C63 C58 122.2(8)
C62 C63 H63 118.9
C58 C63 H63 118.9
C59 O4 C64 113.4(6)
O4 C64 C65 105.2(7)
O4 C64 H64A 110.7
C65 C64 H64A 110.7
O4 C64 H64B 110.7
C65 C64 H64B 110.7
H64A C64 H64B 108.8
C64 C65 C66 110.5(8)
C64 C65 H65A 109.5
C66 C65 H65A 109.5
C64 C65 H65B 109.5
C66 C65 H65B 109.5
H65A C65 H65B 108.1
N7 C66 C65 109.2(8)
N7 C66 H66A 109.8
C65 C66 H66A 109.8
N7 C66 H66B 109.8
C65 C66 H66B 109.8
H66A C66 H66B 108.3
C67 N7 C66 116.8(9)
N7 C67 C68 119.8(10)
N7 C67 H67 120.1
C68 C67 H67 120.1
C69 C68 C72 120.0
C69 C68 C67 121.8(6)
C72 C68 C67 118.2(6)
N8 C69 C68 120.0
N8 C69 H69 120.0
C68 C69 H69 120.0
C69 N8 C70 120.0
C71 C70 N8 120.0
C71 C70 H70 120.0
N8 C70 H70 120.0
C72 C71 C70 120.0
C72 C71 H71 120.0
C70 C71 H71 120.0
C71 C72 C68 120.0
C71 C72 H72 120.0
C68 C72 H72 120.0
C75 C73 C74 111.0(7)
C75 C73 C62 110.0(6)
C74 C73 C62 109.0(7)
C75 C73 C76 108.5(7)
C74 C73 C76 106.6(7)
C62 C73 C76 111.7(6)
C73 C74 H74A 109.5
C73 C74 H74B 109.5
H74A C74 H74B 109.5
C73 C74 H74C 109.5
H74A C74 H74C 109.5
H74B C74 H74C 109.5
C73 C75 H75A 109.5
C73 C75 H75B 109.5
H75A C75 H75B 109.5
C73 C75 H75C 109.5
H75A C75 H75C 109.5
H75B C75 H75C 109.5
C73 C76 H76A 109.5
C73 C76 H76B 109.5
H76A C76 H76B 109.5
C73 C76 H76C 109.5
H76A C76 H76C 109.5
H76B C76 H76C 109.5

loop_
_geom_bond_atom_site_label_1
_geom_bond_atom_site_label_2
_geom_bond_distance
S1 C1 1.762(8)
S1 C60 1.762(8)
C1 C6 1.390(9)
C1 C2 1.421(11)
C2 C3 1.352(11)
C2 O1 1.372(8)
C3 C4 1.407(9)
C3 S2 1.782(8)
C4 C5 1.374(10)
C4 H4 0.9500
C5 C6 1.394(10)
C5 C16 1.533(9)
C6 H6 0.9500
O1 C7 1.434(11)
C7 C8 1.517(10)
C7 H7A 0.9900
C7 H7B 0.9900
C8 C9 1.496(13)
C8 H8A 0.9900
C8 H8B 0.9900
C9 N1 1.456(13)
C9 H9A 0.9900
C9 H9B 0.9900
N1 C10 1.265(13)
C10 C11 1.428(12)
C10 H10 0.9500
C11 C12 1.3900
C11 C15 1.3900
C12 N2 1.3900
C12 H12 0.9500
N2 C13 1.3900
C13 C14 1.3900
C13 H13 0.9500
C14 C15 1.3900
C14 H14 0.9500
C15 H15 0.9500
C16 C19 1.518(10)
C16 C18 1.527(10)
C16 C17 1.543(11)
C17 H17A 0.9800
C17 H17B 0.9800
C17 H17C 0.9800
C18 H18A 0.9800
C18 H18B 0.9800
C18 H18C 0.9800
C19 H19A 0.9800
C19 H19B 0.9800
C19 H19C 0.9800
S2 C20 1.755(8)
C20 C21 1.395(13)
C20 C25 1.393(9)
C21 O2 1.364(8)
C21 C22 1.408(12)
C22 C23 1.387(9)
C22 S3 1.765(9)
C23 C24 1.413(12)
C23 H23 0.9500
C24 C25 1.389(11)
C24 C35 1.533(9)
C25 H25 0.9500
O2 C26 1.434(10)
C26 C27 1.503(10)
C26 H26A 0.9900
C26 H26B 0.9900
C27 C28 1.532(12)
C27 H27A 0.9900
C27 H27B 0.9900
C28 N3 1.441(11)
C28 H28A 0.9900
C28 H28B 0.9900
N3 C29 1.240(11)
C29 C30 1.467(13)
C29 H29 0.9500
C30 C34 1.372(13)
C30 C31 1.383(14)
C34 C33 1.401(15)
C34 H34 0.9500
C33 C32 1.385(16)
C33 H33 0.9500
C32 N4 1.348(13)
C32 H32 0.9500
N4 C31 1.325(13)
C31 H31 0.9500
C35 C38A 1.501(15)
C35 C36 1.516(11)
C35 C36A 1.544(15)
C35 C38 1.552(12)
C35 C37A 1.576(15)
C35 C37 1.580(12)
C36 H36A 0.9800
C36 H36B 0.9800
C36 H36C 0.9800
C37 H37A 0.9800
C37 H37B 0.9800
C37 H37C 0.9800
C38 H38A 0.9800
C38 H38B 0.9800
C38 H38C 0.9800
C36A H36D 0.9800
C36A H36E 0.9800
C36A H36F 0.9800
C37A H37D 0.9800
C37A H37E 0.9800
C37A H37F 0.9800
C38A H38D 0.9800
C38A H38E 0.9800
C38A H38F 0.9800
S3 C39 1.782(8)
C39 C44 1.360(10)
C39 C40 1.383(12)
C40 C41 1.372(11)
C40 O3 1.376(10)
C41 C42 1.386(10)
C41 S4 1.778(8)
C42 C43 1.392(10)
C42 H42 0.9500
C43 C44 1.413(10)
C43 C54 1.516(9)
C44 H44 0.9500
O3 C45 1.346(13)
C45 C46 1.691(15)
C45 H45A 0.9900
C45 H45B 0.9900
C46 C47 1.404(15)
C46 H46A 0.9900
C46 H46B 0.9900
C47 N5 1.552(14)
C47 H47A 0.9900
C47 H47B 0.9900
N5 C48 1.169(14)
C48 C49 1.520(7)
C48 H48 0.9500
C49 C50 1.3900
C49 C53 1.3900
C50 N6 1.3900
C50 H50 0.9500
N6 C51 1.3900
C51 C52 1.3900
C51 H51 0.9500
C52 C53 1.3900
C52 H52 0.9500
C53 H53 0.9500
C54 C57 1.516(11)
C54 C55 1.540(11)
C54 C56 1.558(11)
C55 H55A 0.9800
C55 H55B 0.9800
C55 H55C 0.9800
C56 H56A 0.9800
C56 H56B 0.9800
C56 H56C 0.9800
C57 H57A 0.9800
C57 H57B 0.9800
C57 H57C 0.9800
S4 C58 1.763(8)
C58 C59 1.394(11)
C58 C63 1.398(9)
C59 O4 1.358(8)
C59 C60 1.406(11)
C60 C61 1.404(9)
C61 C62 1.391(10)
C61 H61 0.9500
C62 C63 1.375(11)
C62 C73 1.538(9)
C63 H63 0.9500
O4 C64 1.453(9)
C64 C65 1.499(11)
C64 H64A 0.9900
C64 H64B 0.9900
C65 C66 1.546(12)
C65 H65A 0.9900
C65 H65B 0.9900
C66 N7 1.445(11)
C66 H66A 0.9900
C66 H66B 0.9900
N7 C67 1.244(12)
C67 C68 1.509(11)
C67 H67 0.9500
C68 C69 1.3900
C68 C72 1.3900
C69 N8 1.3900
C69 H69 0.9500
N8 C70 1.3900
C70 C71 1.3900
C70 H70 0.9500
C71 C72 1.3900
C71 H71 0.9500
C72 H72 0.9500
C73 C75 1.506(12)
C73 C74 1.517(11)
C73 C76 1.548(11)
C74 H74A 0.9800
C74 H74B 0.9800
C74 H74C 0.9800
C75 H75A 0.9800
C75 H75B 0.9800
C75 H75C 0.9800
C76 H76A 0.9800
C76 H76B 0.9800
C76 H76C 0.9800

loop_
_platon_squeeze_void_nr
_platon_squeeze_void_average_x
_platon_squeeze_void_average_y
_platon_squeeze_void_average_z
_platon_squeeze_void_volume
_platon_squeeze_void_count_electrons
_platon_squeeze_void_content
1 0.250 0.155 0.307 117 47 ' '
2 0.250 0.345 0.807 117 47 ' '
3 0.750 0.655 0.193 117 47 ' '
4 0.750 0.845 0.693 117 47 ' '
